data_2205618
loop_
_publ_author_name
'Radosavljevi\'c Evans, Ivana'
'M\'esz\'aros Sz\'ecs\'enyi, Katalin'
'Leovac, Vukadin M.'

_publ_section_title Di-\m-chloro-bis{chloro[3,5-dimethyl-1-(thiocarbamoyl)pyrazole-\k^2^<i>N</i>^2^,<i>S</i>]cadmium(II)}
_journal_issue 4
_journal_name_full 'Acta Crystallographica Section E'
_journal_page_first m641
_journal_page_last m643
_journal_paper_doi 10.1107/S1600536805006173
_journal_volume 61
_journal_year 2005
_chemical_formula_iupac '[Cd2 Cl4 (C6 H9 N3 S)2]'
_chemical_formula_moiety 'C12 H18 Cd2 Cl4 N6 S2'
_chemical_formula_sum 'C12 H18 Cd2 Cl4 N6 S2'
_chemical_formula_weight 677.06
_space_group_IT_number 2
_symmetry_cell_setting triclinic
_symmetry_space_group_name_Hall '-P 1'
_symmetry_space_group_name_H-M 'P -1'
_atom_sites_solution_hydrogens geom
_atom_sites_solution_primary direct
_cell_angle_alpha 90.213(3)
_cell_angle_beta 110.427(3)
_cell_angle_gamma 103.074(3)
_cell_formula_units_Z 1
_cell_length_a 7.7442(11)
_cell_length_b 8.6866(12)
_cell_length_c 8.7559(12)
_cell_measurement_reflns_used 3323
_cell_measurement_temperature 150
_cell_measurement_theta_max 60.069
_cell_measurement_theta_min 4.834
_cell_volume 535.46(13)
_computing_cell_refinement 'SAINT (Bruker, 1999)'
_computing_data_collection 'SMART (Bruker, 1999)'
_computing_data_reduction SAINT
_computing_molecular_graphics 'ATOMS (Dowty, 2000)'
_computing_publication_material CRYSTALS
_computing_structure_refinement 'CRYSTALS (Betteridge et al., 2003)'
_computing_structure_solution 'SIR92 (Altomare et al., 1994)'
_diffrn_ambient_temperature 150
_diffrn_measured_fraction_theta_full 0.995
_diffrn_measured_fraction_theta_max 0.982
_diffrn_measurement_device_type 'Bruker SMART APEX'
_diffrn_measurement_method \w
_diffrn_radiation_monochromator graphite
_diffrn_radiation_type MoK\a
_diffrn_radiation_wavelength 0.71073
_diffrn_reflns_av_R_equivalents 0.018
_diffrn_reflns_limit_h_max 10
_diffrn_reflns_limit_h_min -10
_diffrn_reflns_limit_k_max 12
_diffrn_reflns_limit_k_min -12
_diffrn_reflns_limit_l_max 12
_diffrn_reflns_limit_l_min -12
_diffrn_reflns_number 6938
_diffrn_reflns_theta_full 27.379
_diffrn_reflns_theta_max 30.087
_diffrn_reflns_theta_min 2.417
_diffrn_standards_decay_% 0
_diffrn_standards_interval_count 0
_diffrn_standards_interval_time 0
_diffrn_standards_number 0
_exptl_absorpt_coefficient_mu 2.690
_exptl_absorpt_correction_T_max 0.900
_exptl_absorpt_correction_T_min 0.841
_exptl_absorpt_correction_type multi-scan
_exptl_absorpt_process_details '(SADABS; Sheldrick, 1996)'
_exptl_crystal_colour white
_exptl_crystal_density_diffrn 2.100
_exptl_crystal_density_method 'not measured'
_exptl_crystal_description needle
_exptl_crystal_F_000 328
_exptl_crystal_size_max 0.10
_exptl_crystal_size_mid 0.04
_exptl_crystal_size_min 0.04
_refine_diff_density_max 0.63
_refine_diff_density_min -0.65
_refine_ls_extinction_method None
_refine_ls_goodness_of_fit_ref 0.9109
_refine_ls_hydrogen_treatment noref
_refine_ls_matrix_type full
_refine_ls_number_parameters 118
_refine_ls_number_reflns 2669
_refine_ls_number_restraints 0
_refine_ls_R_factor_all 0.0313
_refine_ls_R_factor_gt 0.0234
_refine_ls_shift/su_max 0.000565
_refine_ls_structure_factor_coef Fsqd
_refine_ls_weighting_details
;
w = [1-(F~o~-F~c~)^2^/36\s^2^(F)]^2^/[2.82T~0~(x)+3.29T~1~(x)+1.36T~2~(x)]
where T~i~ are Chebychev polynomials and x = F~c~/F~max~
(Watkin, 1994; Prince, 1982)
;
_refine_ls_weighting_scheme calc
_refine_ls_wR_factor_all 0.0544
_refine_ls_wR_factor_gt 0.0526
_refine_ls_wR_factor_ref 0.0526
_reflns_number_gt 2669
_reflns_number_total 3102
_reflns_threshold_expression I>2\s(I)
_cod_data_source_file wn6332.cif
_cod_data_source_block I
_cod_database_code 2205618

loop_
_symmetry_equiv_pos_as_xyz
x,y,z
-x,-y,-z

loop_
_atom_site_label
_atom_site_fract_x
_atom_site_fract_y
_atom_site_fract_z
_atom_site_U_iso_or_equiv
_atom_site_adp_type
_atom_site_occupancy
_atom_site_type_symbol
Cd1 0.21166(3) 0.09432(2) 0.68651(2) 0.0173 Uani 1.0000 Cd
Cl2 -0.09082(9) 0.16729(8) 0.50856(8) 0.0205 Uani 1.0000 Cl
S3 0.22169(10) -0.05068(8) 0.94454(8) 0.0211 Uani 1.0000 S
Cl4 0.49608(9) 0.21159(8) 0.62265(8) 0.0193 Uani 1.0000 Cl
N5 0.2613(3) 0.2944(3) 0.8882(3) 0.0175 Uani 1.0000 N
N6 0.3136(4) 0.0813(3) 1.2401(3) 0.0231 Uani 1.0000 N
N7 0.2531(3) 0.2553(3) 1.0389(3) 0.0162 Uani 1.0000 N
C8 0.2656(4) 0.1035(3) 1.0841(3) 0.0173 Uani 1.0000 C
C9 0.2397(4) 0.5060(3) 1.0224(3) 0.0196 Uani 1.0000 C
C10 0.2381(4) 0.3860(3) 1.1223(3) 0.0175 Uani 1.0000 C
C11 0.2633(4) 0.5273(3) 0.7319(3) 0.0233 Uani 1.0000 C
C12 0.2552(4) 0.4441(3) 0.8791(3) 0.0182 Uani 1.0000 C
C13 0.2157(4) 0.3880(3) 1.2846(3) 0.0231 Uani 1.0000 C
H1 0.3246 -0.0261 1.2768 0.0209 Uiso 1.0000 H
H2 0.3394 0.1718 1.3222 0.0209 Uiso 1.0000 H
H3 0.1749 0.4869 1.2983 0.0301 Uiso 1.0000 H
H4 0.3392 0.3889 1.3737 0.0294 Uiso 1.0000 H
H5 0.1171 0.2926 1.2878 0.0294 Uiso 1.0000 H
H6 0.2315 0.6163 1.0459 0.0241 Uiso 1.0000 H
H7 0.2568 0.6397 0.7475 0.0285 Uiso 1.0000 H
H8 0.1537 0.4721 0.6330 0.0285 Uiso 1.0000 H
H9 0.3850 0.5258 0.7167 0.0285 Uiso 1.0000 H

loop_
_atom_site_aniso_label
_atom_site_aniso_U_11
_atom_site_aniso_U_22
_atom_site_aniso_U_33
_atom_site_aniso_U_12
_atom_site_aniso_U_13
_atom_site_aniso_U_23
Cd1 0.01818(9) 0.01946(9) 0.01484(8) 0.00495(6) 0.00638(6) 0.00165(6)
Cl2 0.0203(3) 0.0195(3) 0.0210(3) 0.0074(2) 0.0049(2) 0.0008(2)
S3 0.0304(3) 0.0161(3) 0.0166(3) 0.0064(2) 0.0077(2) 0.0020(2)
Cl4 0.0184(3) 0.0215(3) 0.0183(3) 0.0044(2) 0.0072(2) 0.0016(2)
N5 0.0220(10) 0.0173(10) 0.0140(9) 0.0049(8) 0.0075(8) 0.0033(7)
N6 0.0357(13) 0.0198(10) 0.0149(10) 0.0106(10) 0.0081(9) 0.0035(8)
N7 0.0175(9) 0.0169(10) 0.0139(9) 0.0041(8) 0.0053(7) 0.0021(7)
C8 0.0179(11) 0.0166(11) 0.0170(11) 0.0042(9) 0.0060(9) 0.0025(9)
C9 0.0203(12) 0.0178(11) 0.0222(12) 0.0066(9) 0.0082(10) 0.0026(9)
C10 0.0158(10) 0.0178(11) 0.0183(11) 0.0038(9) 0.0058(9) 0.0001(9)
C11 0.0273(13) 0.0211(12) 0.0226(12) 0.0068(10) 0.0098(10) 0.0078(10)
C12 0.0173(11) 0.0186(11) 0.0182(11) 0.0046(9) 0.0056(9) 0.0037(9)
C13 0.0305(14) 0.0221(12) 0.0210(12) 0.0080(11) 0.0135(11) 0.0019(10)

loop_
_atom_type_symbol
_atom_type_scat_dispersion_real
_atom_type_scat_dispersion_imag
_atom_type_scat_source
C 0.0033 0.0016 'International Tables Vol C 4.2.6.8 and 6.1.1.4'
H 0.0000 0.0000 'International Tables Vol C 4.2.6.8 and 6.1.1.4'
N 0.0061 0.0033 'International Tables Vol C 4.2.6.8 and 6.1.1.4'
S 0.1246 0.1234 'International Tables Vol C 4.2.6.8 and 6.1.1.4'
Cl 0.1484 0.1585 'International Tables Vol C 4.2.6.8 and 6.1.1.4'
Cd -0.8075 1.2024 'International Tables Vol C 4.2.6.8 and 6.1.1.4'

loop_
_geom_angle_atom_site_label_1
_geom_angle_atom_site_label_2
_geom_angle_atom_site_label_3
_geom_angle_site_symmetry_1
_geom_angle
_geom_angle_publ_flag
Cl2 Cd1 Cl2 2_556 86.30(2) yes
Cl2 Cd1 S3 2_556 94.26(3) yes
Cl2 Cd1 S3 . 120.31(3) yes
Cl2 Cd1 Cl4 2_556 98.40(2) yes
Cl2 Cd1 Cl4 . 115.31(2) yes
S3 Cd1 Cl4 . 123.50(2) yes
Cl2 Cd1 N5 2_556 165.20(6) yes
Cl2 Cd1 N5 . 90.24(6) yes
S3 Cd1 N5 . 75.10(5) yes
Cl4 Cd1 N5 . 96.09(6) yes
Cd1 Cl2 Cd1 2_556 93.70(2) yes
Cd1 S3 C8 . 101.41(9) yes
Cd1 N5 N7 . 120.12(16) yes
Cd1 N5 C12 . 131.48(17) yes
N7 N5 C12 . 106.5(2) yes
C8 N6 H1 . 119.986 no
C8 N6 H2 . 120.013 no
H1 N6 H2 . 120.001 no
N5 N7 C8 . 118.6(2) yes
N5 N7 C10 . 109.9(2) yes
C8 N7 C10 . 131.4(2) yes
N7 C8 S3 . 122.18(19) yes
N7 C8 N6 . 117.9(2) yes
S3 C8 N6 . 119.9(2) yes
C10 C9 C12 . 106.8(2) yes
C10 C9 H6 . 126.568 no
C12 C9 H6 . 126.659 no
N7 C10 C9 . 106.2(2) yes
N7 C10 C13 . 125.8(2) yes
C9 C10 C13 . 128.0(2) yes
C12 C11 H7 . 109.516 no
C12 C11 H8 . 109.530 no
H7 C11 H8 . 109.475 no
C12 C11 H9 . 109.354 no
H7 C11 H9 . 109.476 no
H8 C11 H9 . 109.477 no
C11 C12 C9 . 128.2(2) yes
C11 C12 N5 . 121.2(2) yes
C9 C12 N5 . 110.7(2) yes
C10 C13 H3 . 106.901 no
C10 C13 H4 . 110.079 no
H3 C13 H4 . 110.121 no
C10 C13 H5 . 110.123 no
H3 C13 H5 . 110.121 no
H4 C13 H5 . 109.467 no

loop_
_geom_bond_atom_site_label_1
_geom_bond_atom_site_label_2
_geom_bond_site_symmetry_2
_geom_bond_distance
_geom_bond_publ_flag
Cd1 Cl2 2_556 2.6174(7) yes
Cd1 Cl2 . 2.5393(7) yes
Cd1 S3 . 2.5768(7) yes
Cd1 Cl4 . 2.4598(7) yes
Cd1 N5 . 2.343(2) yes
S3 C8 . 1.701(3) yes
N5 N7 . 1.383(3) yes
N5 C12 . 1.313(3) yes
N6 C8 . 1.312(3) yes
N6 H1 . 1.000 no
N6 H2 . 1.000 no
N7 C8 . 1.393(3) yes
N7 C10 . 1.396(3) yes
C9 C10 . 1.363(4) yes
C9 C12 . 1.416(4) yes
C9 H6 . 1.000 no
C10 C13 . 1.492(4) yes
C11 C12 . 1.494(4) yes
C11 H7 . 1.000 no
C11 H8 . 1.000 no
C11 H9 . 1.000 no
C13 H3 . 1.000 no
C13 H4 . 1.000 no
C13 H5 . 1.000 no

loop_
_geom_hbond_atom_site_label_D
_geom_hbond_atom_site_label_H
_geom_hbond_atom_site_label_A
_geom_hbond_site_symmetry_A
_geom_hbond_distance_DH
_geom_hbond_distance_HA
_geom_hbond_distance_DA
_geom_hbond_angle_DHA
_geom_hbond_publ_flag
N6 H1 Cl4 2_657 1.00 2.34 3.252(3) 151 yes
N6 H2 Cl4 1_556 1.00 2.47 3.232(3) 133 yes
